data_4346922
loop_
_publ_author_name
'Yoshinari, Nobuto'
'Shimizu, Tsutomu'
'Nozaki, Koichi'
'Konno, Takumi'

_publ_section_title
;
 Methanol-Triggered Turn-On-Type Photoluminescence in L-Cysteinato
 Palladium(II) and Platinum(II) Complexes Supported by a
 Bis(diphenylphosphine) Ligand.
;
_journal_issue 5
_journal_name_full 'Inorganic chemistry'
_journal_page_first 2030
_journal_page_last 2036
_journal_paper_doi 10.1021/acs.inorgchem.5b02363
_journal_volume 55
_journal_year 2016
_chemical_absolute_configuration rm
_chemical_formula_moiety 'C30 H31 N O2 P2 Pd S, 7(O)'
_chemical_formula_sum 'C30 H31 N O9 P2 Pd S'
_chemical_formula_weight 749.95
_space_group_crystal_system triclinic
_space_group_IT_number 1
_space_group_name_Hall 'P 1'
_space_group_name_H-M_alt 'P 1'
_atom_sites_solution_hydrogens geom
_audit_creation_method SHELXL-2014/7
_cell_angle_alpha 79.292(6)
_cell_angle_beta 71.117(5)
_cell_angle_gamma 69.573(5)
_cell_formula_units_Z 4
_cell_length_a 13.1073(8)
_cell_length_b 15.7964(8)
_cell_length_c 19.3997(8)
_cell_measurement_reflns_used 18703
_cell_measurement_temperature 200(2)
_cell_measurement_theta_max 27.66
_cell_measurement_theta_min 3.06
_cell_volume 3549.5(4)
_computing_cell_refinement 'RAPID AUTO'
_computing_data_collection 'RAPID AUTO (Rigaku, ????)'
_computing_data_reduction 'RAPID AUTO'
_computing_molecular_graphics 'Yadokari-XG 2009 (Wakita Nemoto et al., 2009)'
_computing_publication_material 'Yadokari-XG 2009 (Wakita,Nemoto et al., 2009)'
_computing_structure_refinement 'SHELXL-2014/7 (Sheldrick, 2014)'
_computing_structure_solution 'SHELXS-97 (Sheldrick, 1997)'
_diffrn_ambient_temperature 200(2)
_diffrn_detector_area_resol_mean 10.000
_diffrn_measured_fraction_theta_full 0.997
_diffrn_measured_fraction_theta_max 0.986
_diffrn_measurement_device_type 'Rigaku R-AXIS VII'
_diffrn_measurement_method \w
_diffrn_radiation_type MoK\a
_diffrn_radiation_wavelength 0.71075
_diffrn_reflns_av_R_equivalents 0.0141
_diffrn_reflns_av_unetI/netI 0.0284
_diffrn_reflns_Laue_measured_fraction_full 0.997
_diffrn_reflns_Laue_measured_fraction_max 0.986
_diffrn_reflns_limit_h_max 14
_diffrn_reflns_limit_h_min -17
_diffrn_reflns_limit_k_max 20
_diffrn_reflns_limit_k_min -20
_diffrn_reflns_limit_l_max 25
_diffrn_reflns_limit_l_min -22
_diffrn_reflns_number 28711
_diffrn_reflns_point_group_measured_fraction_full 0.822
_diffrn_reflns_point_group_measured_fraction_max 0.782
_diffrn_reflns_theta_full 25.242
_diffrn_reflns_theta_max 27.481
_diffrn_reflns_theta_min 3.061
_exptl_absorpt_coefficient_mu 0.720
_exptl_absorpt_correction_T_max 0.901
_exptl_absorpt_correction_T_min 0.743
_exptl_absorpt_correction_type multi-scan
_exptl_absorpt_process_details 'ABSCOR (Rigaku, 1995)'
_exptl_crystal_colour yellow
_exptl_crystal_density_diffrn 1.403
_exptl_crystal_description block
_exptl_crystal_F_000 1528
_exptl_crystal_size_max 0.200
_exptl_crystal_size_mid 0.200
_exptl_crystal_size_min 0.100
_refine_diff_density_max 1.157
_refine_diff_density_min -0.456
_refine_diff_density_rms 0.082
_refine_ls_abs_structure_details
;
 Flack x determined using 8460 quotients [(I+)-(I-)]/[(I+)+(I-)]
 (Parsons, Flack and Wagner, Acta Cryst. B69 (2013) 249-259).
;
_refine_ls_abs_structure_Flack -0.004(6)
_refine_ls_extinction_method none
_refine_ls_goodness_of_fit_ref 1.018
_refine_ls_hydrogen_treatment constr
_refine_ls_matrix_type full
_refine_ls_number_parameters 1445
_refine_ls_number_reflns 25436
_refine_ls_number_restraints 6
_refine_ls_restrained_S_all 1.018
_refine_ls_R_factor_all 0.0394
_refine_ls_R_factor_gt 0.0369
_refine_ls_shift/su_max 0.001
_refine_ls_shift/su_mean 0.000
_refine_ls_structure_factor_coef Fsqd
_refine_ls_weighting_details 'w=1/[\s^2^(Fo^2^)+(0.0622P)^2^+3.5876P] where P=(Fo^2^+2Fc^2^)/3'
_refine_ls_weighting_scheme calc
_refine_ls_wR_factor_gt 0.0998
_refine_ls_wR_factor_ref 0.1034
_reflns_Friedel_coverage 0.585
_reflns_Friedel_fraction_full 0.648
_reflns_Friedel_fraction_max 0.577
_reflns_number_gt 24121
_reflns_number_total 25436
_reflns_threshold_expression 'I > 2\s(I)'
_cod_data_source_file ic5b02363_si_002.cif
_cod_data_source_block 2c
_cod_depositor_comments
;

2020-07-06
Z value and formula fixed to values more according to usual
chemical conventions.                 miguel
;
_cod_original_formula_sum 'C120 H124 N4 O36 P8 Pd4 S4'
_cod_original_formula_weight 2999.82
_cod_original_formula_moiety '4(C30 H31 N O2 P2 Pd S), 28(O)'
_cod_original_formula_units_Z 1
_cod_database_code 4346922
_shelx_shelxl_version_number 2014/7
_shelx_space_group_comment
;
The symmetry employed for this shelxl refinement is uniquely defined
by the following loop, which should always be used as a source of
symmetry information in preference to the above space-group names.
They are only intended as comments.
;
_shelx_estimated_absorpt_t_min 0.869
_shelx_estimated_absorpt_t_max 0.931

loop_
_space_group_symop_operation_xyz
'x, y, z'

loop_
_atom_site_label
_atom_site_type_symbol
_atom_site_fract_x
_atom_site_fract_y
_atom_site_fract_z
_atom_site_U_iso_or_equiv
_atom_site_adp_type
_atom_site_occupancy
_atom_site_site_symmetry_order
_atom_site_calc_flag
_atom_site_refinement_flags_posn
_atom_site_refinement_flags_adp
Pd1 Pd 0.82020(3) 0.70558(2) 0.45033(2) 0.02801(10) Uani 1 1 d . .
Pd2 Pd 0.80985(3) 0.19257(2) 0.91270(2) 0.02452(10) Uani 1 1 d . .
Pd3 Pd 0.52837(3) 0.53199(3) 0.34884(2) 0.02885(10) Uani 1 1 d . .
Pd4 Pd 0.10885(3) 0.36311(2) 0.01380(2) 0.02459(10) Uani 1 1 d . .
S1 S 0.82218(14) 0.81444(10) 0.35153(9) 0.0329(3) Uani 1 1 d . .
S2 S 0.64404(12) 0.28995(9) 0.97898(8) 0.0317(3) Uani 1 1 d . .
S3 S 0.59764(15) 0.60089(11) 0.41145(10) 0.0387(4) Uani 1 1 d . .
S4 S 0.01427(13) 0.31624(10) -0.04746(9) 0.0323(3) Uani 1 1 d . .
N1 N 0.9591(4) 0.6194(3) 0.3772(3) 0.0326(11) Uani 1 1 d . .
H1A H 1.0083 0.5821 0.4021 0.039 Uiso 1 1 calc R U
H1B H 0.9333 0.5841 0.3591 0.039 Uiso 1 1 calc R U
N2 N 0.7985(4) 0.1040(3) 1.0092(3) 0.0277(10) Uani 1 1 d . .
H2A H 0.8228 0.0459 0.9968 0.033 Uiso 1 1 calc R U
H2B H 0.8455 0.1085 1.0331 0.033 Uiso 1 1 calc R U
N3 N 0.6269(5) 0.5848(4) 0.2522(3) 0.0369(12) Uani 1 1 d . .
H3 H 0.6572 0.5433 0.2183 0.044 Uiso 1 1 calc R U
H3A H 0.5812 0.6357 0.2338 0.044 Uiso 1 1 calc R U
N4 N -0.0102(5) 0.3355(4) 0.1113(3) 0.0355(12) Uani 1 1 d . .
H4 H 0.0271 0.3029 0.1446 0.043 Uiso 1 1 calc R U
H4A H -0.0577 0.3887 0.1300 0.043 Uiso 1 1 calc R U
P1 P 0.66797(15) 0.80604(12) 0.51799(10) 0.0360(4) Uani 1 1 d . .
P2 P 0.82874(15) 0.60048(11) 0.54990(10) 0.0333(4) Uani 1 1 d . .
P3 P 0.80570(13) 0.29494(10) 0.81436(9) 0.0287(3) Uani 1 1 d . .
P4 P 0.97233(13) 0.09141(11) 0.84809(10) 0.0323(4) Uani 1 1 d . .
P5 P 0.43508(15) 0.47265(12) 0.45504(10) 0.0354(4) Uani 1 1 d . .
P6 P 0.46064(14) 0.46503(11) 0.28483(9) 0.0306(3) Uani 1 1 d . .
P7 P 0.21188(13) 0.40969(10) -0.09438(9) 0.0288(3) Uani 1 1 d . .
P8 P 0.19967(12) 0.40901(9) 0.07646(9) 0.0256(3) Uani 1 1 d . .
C1 C 0.9362(5) 0.7452(4) 0.2822(3) 0.0375(13) Uani 1 1 d . .
H1C H 0.9030 0.7174 0.2567 0.045 Uiso 1 1 calc R U
H1D H 0.9755 0.7846 0.2456 0.045 Uiso 1 1 calc R U
C2 C 1.0212(5) 0.6714(4) 0.3144(3) 0.0332(12) Uani 1 1 d . .
H2C H 1.0706 0.6287 0.2760 0.040 Uiso 1 1 calc R U
C3 C 1.0991(5) 0.7054(4) 0.3404(3) 0.0359(12) Uani 1 1 d . .
C4 C 0.5681(7) 0.7584(6) 0.5887(4) 0.053(2) Uani 1 1 d . .
H4B H 0.5082 0.8084 0.6164 0.064 Uiso 1 1 calc R U
H4C H 0.5313 0.7319 0.5649 0.064 Uiso 1 1 calc R U
C5 C 0.6197(6) 0.6846(6) 0.6438(4) 0.0490(19) Uani 1 1 d . .
H5 H 0.6658 0.7078 0.6626 0.059 Uiso 1 1 calc R U
H5A H 0.5570 0.6739 0.6858 0.059 Uiso 1 1 calc R U
C6 C 0.6935(6) 0.5946(5) 0.6121(4) 0.0448(18) Uani 1 1 d . .
H6 H 0.6524 0.5762 0.5857 0.054 Uiso 1 1 calc R U
H6A H 0.7073 0.5477 0.6525 0.054 Uiso 1 1 calc R U
C7 C 0.5738(6) 0.8860(4) 0.4668(4) 0.0372(15) Uani 1 1 d . .
C8 C 0.5703(7) 0.9760(5) 0.4512(5) 0.0472(18) Uani 1 1 d . .
H8 H 0.6196 0.9974 0.4651 0.057 Uiso 1 1 calc R U
C9 C 0.4935(8) 1.0344(5) 0.4149(5) 0.056(2) Uani 1 1 d . .
H9 H 0.4893 1.0966 0.4054 0.067 Uiso 1 1 calc R U
C10 C 0.4238(8) 1.0050(6) 0.3926(4) 0.055(2) Uani 1 1 d . .
H10 H 0.3723 1.0461 0.3675 0.066 Uiso 1 1 calc R U
C11 C 0.4292(7) 0.9157(6) 0.4067(5) 0.055(2) Uani 1 1 d . .
H11 H 0.3807 0.8956 0.3908 0.067 Uiso 1 1 calc R U
C12 C 0.5017(8) 0.8543(6) 0.4427(5) 0.054(2) Uani 1 1 d . .
H12 H 0.5044 0.7924 0.4515 0.065 Uiso 1 1 calc R U
C13 C 0.7090(7) 0.8761(5) 0.5616(4) 0.0455(17) Uani 1 1 d . .
C14 C 0.8116(7) 0.8916(6) 0.5314(5) 0.055(2) Uani 1 1 d . .
H14 H 0.8644 0.8597 0.4908 0.066 Uiso 1 1 calc R U
C15 C 0.8408(10) 0.9541(6) 0.5591(6) 0.071(3) Uani 1 1 d . .
H15 H 0.9113 0.9654 0.5366 0.085 Uiso 1 1 calc R U
C16 C 0.7653(11) 0.9982(6) 0.6191(6) 0.073(3) Uani 1 1 d . .
H16 H 0.7843 1.0394 0.6391 0.087 Uiso 1 1 calc R U
C17 C 0.6654(12) 0.9830(7) 0.6494(6) 0.084(3) Uani 1 1 d . .
H17 H 0.6147 1.0138 0.6910 0.101 Uiso 1 1 calc R U
C18 C 0.6323(9) 0.9229(6) 0.6220(5) 0.067(2) Uani 1 1 d . .
H18 H 0.5600 0.9145 0.6438 0.081 Uiso 1 1 calc R U
C19 C 0.9035(6) 0.6184(5) 0.6070(4) 0.0364(15) Uani 1 1 d . .
C20 C 0.9826(6) 0.6669(5) 0.5761(4) 0.0418(16) Uani 1 1 d . .
H20 H 0.9911 0.6930 0.5272 0.050 Uiso 1 1 calc R U
C21 C 1.0474(7) 0.6769(6) 0.6155(5) 0.052(2) Uani 1 1 d . .
H21 H 1.1024 0.7074 0.5931 0.063 Uiso 1 1 calc R U
C22 C 1.0325(8) 0.6429(6) 0.6873(5) 0.057(2) Uani 1 1 d . .
H22 H 1.0771 0.6506 0.7144 0.068 Uiso 1 1 calc R U
C23 C 0.9530(8) 0.5973(7) 0.7211(5) 0.060(2) Uani 1 1 d . .
H23 H 0.9416 0.5753 0.7711 0.072 Uiso 1 1 calc R U
C24 C 0.8900(7) 0.5844(6) 0.6799(4) 0.0509(19) Uani 1 1 d . .
H24 H 0.8371 0.5519 0.7021 0.061 Uiso 1 1 calc R U
C25 C 0.8995(6) 0.4836(4) 0.5270(4) 0.0368(15) Uani 1 1 d . .
C26 C 0.9934(6) 0.4277(5) 0.5506(4) 0.0409(16) Uani 1 1 d . .
H26 H 1.0244 0.4514 0.5779 0.049 Uiso 1 1 calc R U
C27 C 1.0420(8) 0.3367(5) 0.5340(5) 0.055(2) Uani 1 1 d . .
H27 H 1.1067 0.2991 0.5491 0.066 Uiso 1 1 calc R U
C28 C 0.9950(9) 0.3021(6) 0.4955(5) 0.062(2) Uani 1 1 d . .
H28 H 1.0260 0.2401 0.4857 0.074 Uiso 1 1 calc R U
C29 C 0.9038(9) 0.3570(6) 0.4714(5) 0.063(2) Uani 1 1 d . .
H29 H 0.8724 0.3325 0.4451 0.075 Uiso 1 1 calc R U
C30 C 0.8566(8) 0.4483(5) 0.4852(5) 0.0523(19) Uani 1 1 d . .
H30 H 0.7958 0.4863 0.4663 0.063 Uiso 1 1 calc R U
C31 C 0.6340(5) 0.2255(4) 1.0687(3) 0.0316(12) Uani 1 1 d . .
H31 H 0.6776 0.2417 1.0945 0.038 Uiso 1 1 calc R U
H31A H 0.5537 0.2413 1.0985 0.038 Uiso 1 1 calc R U
C32 C 0.6805(4) 0.1235(3) 1.0600(3) 0.0279(10) Uani 1 1 d . .
H32 H 0.6851 0.0909 1.1088 0.033 Uiso 1 1 calc R U
C33 C 0.6044(5) 0.0904(4) 1.0328(3) 0.0355(12) Uani 1 1 d . .
C34 C 0.9442(6) 0.3002(5) 0.7539(4) 0.0395(16) Uani 1 1 d . .
H34 H 0.9316 0.3460 0.7126 0.047 Uiso 1 1 calc R U
H34A H 0.9812 0.3216 0.7814 0.047 Uiso 1 1 calc R U
C35 C 1.0257(6) 0.2108(5) 0.7230(4) 0.0453(18) Uani 1 1 d . .
H35 H 0.9853 0.1839 0.7023 0.054 Uiso 1 1 calc R U
H35A H 1.0894 0.2232 0.6828 0.054 Uiso 1 1 calc R U
C36 C 1.0726(6) 0.1430(5) 0.7805(4) 0.0452(17) Uani 1 1 d . .
H36 H 1.1012 0.1739 0.8067 0.054 Uiso 1 1 calc R U
H36A H 1.1382 0.0940 0.7553 0.054 Uiso 1 1 calc R U
C37 C 0.7319(6) 0.4144(4) 0.8318(4) 0.0332(14) Uani 1 1 d . .
C38 C 0.7750(6) 0.4576(4) 0.8677(4) 0.0383(15) Uani 1 1 d . .
H38 H 0.8401 0.4242 0.8839 0.046 Uiso 1 1 calc R U
C39 C 0.7229(8) 0.5492(5) 0.8798(5) 0.054(2) Uani 1 1 d . .
H39 H 0.7521 0.5780 0.9045 0.065 Uiso 1 1 calc R U
C40 C 0.6287(7) 0.5977(5) 0.8558(4) 0.0487(18) Uani 1 1 d . .
H40 H 0.5943 0.6604 0.8630 0.058 Uiso 1 1 calc R U
C41 C 0.5837(7) 0.5553(5) 0.8211(4) 0.0477(18) Uani 1 1 d . .
H41 H 0.5186 0.5891 0.8051 0.057 Uiso 1 1 calc R U
C42 C 0.6340(6) 0.4639(5) 0.8100(4) 0.0402(16) Uani 1 1 d . .
H42 H 0.6021 0.4349 0.7876 0.048 Uiso 1 1 calc R U
C43 C 0.7350(5) 0.2694(4) 0.7569(4) 0.0326(14) Uani 1 1 d . .
C44 C 0.7578(7) 0.2954(5) 0.6820(4) 0.0447(17) Uani 1 1 d . .
H44 H 0.8130 0.3255 0.6588 0.054 Uiso 1 1 calc R U
C45 C 0.7000(8) 0.2771(6) 0.6426(5) 0.057(2) Uani 1 1 d . .
H45 H 0.7169 0.2938 0.5915 0.069 Uiso 1 1 calc R U
C46 C 0.6172(8) 0.2348(6) 0.6748(5) 0.055(2) Uani 1 1 d . .
H46 H 0.5777 0.2230 0.6462 0.066 Uiso 1 1 calc R U
C47 C 0.5931(7) 0.2100(5) 0.7490(5) 0.0489(19) Uani 1 1 d . .
H47 H 0.5374 0.1802 0.7715 0.059 Uiso 1 1 calc R U
C48 C 0.6508(6) 0.2286(5) 0.7913(4) 0.0386(15) Uani 1 1 d . .
H48 H 0.6325 0.2135 0.8426 0.046 Uiso 1 1 calc R U
C49 C 0.9437(6) 0.0156(5) 0.8008(4) 0.0390(15) Uani 1 1 d . .
C50 C 0.8400(6) 0.0039(5) 0.8226(5) 0.0438(17) Uani 1 1 d . .
H50 H 0.7811 0.0390 0.8593 0.053 Uiso 1 1 calc R U
C51 C 0.8185(8) -0.0591(6) 0.7916(5) 0.059(2) Uani 1 1 d . .
H51 H 0.7454 -0.0666 0.8069 0.071 Uiso 1 1 calc R U
C52 C 0.9043(9) -0.1101(5) 0.7386(5) 0.066(3) Uani 1 1 d . .
H52 H 0.8911 -0.1546 0.7186 0.079 Uiso 1 1 calc R U
C53 C 1.0082(9) -0.0972(6) 0.7146(5) 0.066(2) Uani 1 1 d . .
H53 H 1.0659 -0.1307 0.6765 0.080 Uiso 1 1 calc R U
C54 C 1.0294(8) -0.0365(6) 0.7450(5) 0.061(2) Uani 1 1 d . .
H54 H 1.1025 -0.0289 0.7286 0.073 Uiso 1 1 calc R U
C55 C 1.0611(5) 0.0152(4) 0.9039(4) 0.0350(14) Uani 1 1 d . .
C56 C 1.1180(7) 0.0483(5) 0.9352(5) 0.0469(17) Uani 1 1 d . .
H56 H 1.1055 0.1118 0.9305 0.056 Uiso 1 1 calc R U
C57 C 1.1933(8) -0.0075(6) 0.9734(5) 0.059(2) Uani 1 1 d . .
H57 H 1.2335 0.0171 0.9931 0.070 Uiso 1 1 calc R U
C58 C 1.2088(7) -0.1009(6) 0.9825(5) 0.059(2) Uani 1 1 d . .
H58 H 1.2607 -0.1402 1.0081 0.070 Uiso 1 1 calc R U
C59 C 1.1496(9) -0.1356(6) 0.9548(5) 0.062(2) Uani 1 1 d . .
H59 H 1.1573 -0.1984 0.9632 0.075 Uiso 1 1 calc R U
C60 C 1.0779(7) -0.0784(5) 0.9144(5) 0.0498(19) Uani 1 1 d . .
H60 H 1.0395 -0.1033 0.8935 0.060 Uiso 1 1 calc R U
C61 C 0.6713(5) 0.6606(4) 0.3318(4) 0.0400(13) Uani 1 1 d . .
H61 H 0.6175 0.7198 0.3208 0.048 Uiso 1 1 calc R U
H61A H 0.7332 0.6724 0.3433 0.048 Uiso 1 1 calc R U
C62 C 0.7203(6) 0.6072(5) 0.2654(4) 0.0396(16) Uani 1 1 d . .
H62 H 0.7516 0.6456 0.2222 0.047 Uiso 1 1 calc R U
C63 C 0.8156(6) 0.5180(4) 0.2745(4) 0.0480(16) Uani 1 1 d . .
C64 C 0.2904(6) 0.4811(6) 0.4604(4) 0.0461(17) Uani 1 1 d . .
H64 H 0.2565 0.4543 0.5091 0.055 Uiso 1 1 calc R U
H64A H 0.2459 0.5461 0.4572 0.055 Uiso 1 1 calc R U
C65 C 0.2766(6) 0.4352(6) 0.4017(4) 0.0481(18) Uani 1 1 d . .
H65 H 0.1965 0.4367 0.4146 0.058 Uiso 1 1 calc R U
H65A H 0.3238 0.3708 0.4031 0.058 Uiso 1 1 calc R U
C66 C 0.3098(6) 0.4788(5) 0.3224(4) 0.0417(15) Uani 1 1 d . .
H66 H 0.2673 0.5444 0.3217 0.050 Uiso 1 1 calc R U
H66A H 0.2863 0.4516 0.2904 0.050 Uiso 1 1 calc R U
C67 C 0.4154(6) 0.5207(5) 0.5398(4) 0.0437(17) Uani 1 1 d . .
C68 C 0.3594(8) 0.6131(6) 0.5453(5) 0.061(2) Uani 1 1 d . .
H68 H 0.3347 0.6497 0.5054 0.073 Uiso 1 1 calc R U
C69 C 0.3397(9) 0.6516(8) 0.6086(7) 0.084(3) Uani 1 1 d . .
H69 H 0.2978 0.7138 0.6137 0.101 Uiso 1 1 calc R U
C70 C 0.3838(9) 0.5956(9) 0.6672(5) 0.078(3) Uani 1 1 d . .
H70 H 0.3717 0.6198 0.7115 0.093 Uiso 1 1 calc R U
C71 C 0.4418(11) 0.5090(9) 0.6565(5) 0.088(4) Uani 1 1 d . .
H71 H 0.4736 0.4727 0.6938 0.106 Uiso 1 1 calc R U
O1 O 0.2307(6) 0.0032(5) 1.1469(4) 0.0844(18) Uiso 1 1 d . .
C72 C 0.4588(9) 0.4685(7) 0.5955(4) 0.062(2) Uani 1 1 d . .
H72 H 0.4995 0.4059 0.5915 0.074 Uiso 1 1 calc R U
C73 C 0.5099(7) 0.3529(5) 0.4703(4) 0.0413(16) Uani 1 1 d . .
C74 C 0.6293(7) 0.3263(5) 0.4448(4) 0.0487(18) Uani 1 1 d . .
H74 H 0.6677 0.3692 0.4202 0.058 Uiso 1 1 calc R U
C75 C 0.6896(8) 0.2353(6) 0.4568(5) 0.056(2) Uani 1 1 d . .
H75 H 0.7701 0.2167 0.4403 0.067 Uiso 1 1 calc R U
C76 C 0.6346(10) 0.1699(6) 0.4927(5) 0.062(2) Uani 1 1 d . .
H76 H 0.6766 0.1082 0.5012 0.075 Uiso 1 1 calc R U
C77 C 0.5185(10) 0.1990(6) 0.5149(5) 0.062(2) Uani 1 1 d . .
H77 H 0.4794 0.1562 0.5381 0.074 Uiso 1 1 calc R U
C78 C 0.4568(8) 0.2881(5) 0.5044(4) 0.053(2) Uani 1 1 d . .
H78 H 0.3763 0.3057 0.5208 0.064 Uiso 1 1 calc R U
C79 C 0.5325(5) 0.3461(4) 0.2749(3) 0.0323(13) Uani 1 1 d . .
C80 C 0.6471(5) 0.3113(4) 0.2743(4) 0.0374(14) Uani 1 1 d . .
H80 H 0.6850 0.3500 0.2798 0.045 Uiso 1 1 calc R U
C81 C 0.7052(6) 0.2192(5) 0.2654(4) 0.0448(15) Uani 1 1 d . .
H81 H 0.7832 0.1956 0.2638 0.054 Uiso 1 1 calc R U
C82 C 0.6492(7) 0.1621(4) 0.2589(4) 0.0488(17) Uani 1 1 d . .
H82 H 0.6883 0.0993 0.2543 0.059 Uiso 1 1 calc R U
C83 C 0.5376(7) 0.1962(5) 0.2592(4) 0.0498(18) Uani 1 1 d . .
H83 H 0.5005 0.1566 0.2539 0.060 Uiso 1 1 calc R U
C84 C 0.4779(6) 0.2867(4) 0.2668(4) 0.0401(14) Uani 1 1 d . .
H84 H 0.4007 0.3092 0.2667 0.048 Uiso 1 1 calc R U
C85 C 0.4702(5) 0.5182(4) 0.1917(4) 0.0346(14) Uani 1 1 d . .
C86 C 0.5312(6) 0.4703(4) 0.1311(4) 0.0376(14) Uani 1 1 d . .
H86 H 0.5680 0.4069 0.1366 0.045 Uiso 1 1 calc R U
C87 C 0.5386(6) 0.5166(5) 0.0595(4) 0.0426(16) Uani 1 1 d . .
H87 H 0.5802 0.4841 0.0174 0.051 Uiso 1 1 calc R U
C88 C 0.4856(6) 0.6078(5) 0.0523(4) 0.0469(17) Uani 1 1 d . .
H88 H 0.4905 0.6387 0.0049 0.056 Uiso 1 1 calc R U
C89 C 0.4240(6) 0.6562(4) 0.1143(4) 0.0444(16) Uani 1 1 d . .
H89 H 0.3868 0.7194 0.1086 0.053 Uiso 1 1 calc R U
C90 C 0.4168(6) 0.6133(4) 0.1832(4) 0.0372(14) Uani 1 1 d . .
H90 H 0.3765 0.6469 0.2250 0.045 Uiso 1 1 calc R U
C91 C -0.1117(5) 0.3206(4) 0.0301(3) 0.0363(13) Uani 1 1 d . .
H91 H -0.1617 0.3841 0.0346 0.044 Uiso 1 1 calc R U
H91A H -0.1544 0.2846 0.0216 0.044 Uiso 1 1 calc R U
C92 C -0.0788(6) 0.2838(4) 0.0995(4) 0.0350(14) Uani 1 1 d . .
H92 H -0.1496 0.2920 0.1411 0.042 Uiso 1 1 calc R U
C93 C -0.0099(5) 0.1812(4) 0.0992(3) 0.0369(12) Uani 1 1 d . .
C94 C 0.3595(5) 0.3974(4) -0.1004(4) 0.0351(14) Uani 1 1 d . .
H94 H 0.4020 0.3319 -0.0980 0.042 Uiso 1 1 calc R U
H94A H 0.3936 0.4241 -0.1491 0.042 Uiso 1 1 calc R U
C95 C 0.3778(5) 0.4400(4) -0.0425(4) 0.0335(13) Uani 1 1 d . .
H95 H 0.3287 0.5040 -0.0402 0.040 Uiso 1 1 calc R U
H95A H 0.4576 0.4397 -0.0571 0.040 Uiso 1 1 calc R U
C96 C 0.3511(5) 0.3901(4) 0.0339(3) 0.0298(12) Uani 1 1 d . .
H96 H 0.3822 0.4104 0.0658 0.036 Uiso 1 1 calc R U
H96A H 0.3898 0.3243 0.0299 0.036 Uiso 1 1 calc R U
C97 C 0.2314(6) 0.3530(5) -0.1728(4) 0.0381(15) Uani 1 1 d . .
C98 C 0.2774(6) 0.2579(5) -0.1711(5) 0.0451(17) Uani 1 1 d . .
H98 H 0.2918 0.2237 -0.1276 0.054 Uiso 1 1 calc R U
C99 C 0.3019(7) 0.2141(6) -0.2330(5) 0.054(2) Uani 1 1 d . .
H99 H 0.3342 0.1500 -0.2314 0.065 Uiso 1 1 calc R U
C100 C 0.2810(7) 0.2604(6) -0.2954(5) 0.060(2) Uani 1 1 d . .
H100 H 0.2981 0.2287 -0.3368 0.072 Uiso 1 1 calc R U
C101 C 0.2340(9) 0.3556(8) -0.2994(5) 0.070(3) Uani 1 1 d . .
H101 H 0.2181 0.3880 -0.3431 0.084 Uiso 1 1 calc R U
C102 C 0.2111(7) 0.4015(5) -0.2387(4) 0.0530(19) Uani 1 1 d . .
H102 H 0.1816 0.4658 -0.2415 0.064 Uiso 1 1 calc R U
C103 C 0.1403(6) 0.5316(4) -0.1118(4) 0.0352(14) Uani 1 1 d . .
C104 C 0.0230(6) 0.5621(4) -0.0931(4) 0.0364(14) Uani 1 1 d . .
H104 H -0.0185 0.5202 -0.0732 0.044 Uiso 1 1 calc R U
C105 C -0.0341(7) 0.6535(5) -0.1033(4) 0.0447(17) Uani 1 1 d . .
H105 H -0.1146 0.6742 -0.0901 0.054 Uiso 1 1 calc R U
C106 C 0.0249(7) 0.7134(5) -0.1320(4) 0.0484(19) Uani 1 1 d . .
H106 H -0.0150 0.7762 -0.1373 0.058 Uiso 1 1 calc R U
C107 C 0.1423(8) 0.6847(5) -0.1538(5) 0.055(2) Uani 1 1 d . .
H107 H 0.1829 0.7269 -0.1752 0.066 Uiso 1 1 calc R U
C108 C 0.1998(6) 0.5929(5) -0.1438(4) 0.0410(15) Uani 1 1 d . .
H108 H 0.2804 0.5721 -0.1590 0.049 Uiso 1 1 calc R U
C109 C 0.1388(5) 0.5301(4) 0.0873(3) 0.0284(12) Uani 1 1 d . .
C110 C 0.0310(5) 0.5751(4) 0.0806(4) 0.0361(14) Uani 1 1 d . .
H110 H -0.0114 0.5418 0.0724 0.043 Uiso 1 1 calc R U
C111 C -0.0168(6) 0.6676(4) 0.0855(4) 0.0453(16) Uani 1 1 d . .
H111 H -0.0904 0.6976 0.0795 0.054 Uiso 1 1 calc R U
C112 C 0.0433(6) 0.7158(4) 0.0991(4) 0.0432(16) Uani 1 1 d . .
H112 H 0.0110 0.7793 0.1027 0.052 Uiso 1 1 calc R U
C113 C 0.1503(6) 0.6719(4) 0.1076(4) 0.0459(16) Uani 1 1 d . .
H113 H 0.1911 0.7055 0.1172 0.055 Uiso 1 1 calc R U
C114 C 0.1987(5) 0.5797(4) 0.1022(4) 0.0357(13) Uani 1 1 d . .
H114 H 0.2721 0.5499 0.1086 0.043 Uiso 1 1 calc R U
C115 C 0.1938(5) 0.3556(4) 0.1694(3) 0.0257(11) Uani 1 1 d . .
C116 C 0.1289(5) 0.4040(4) 0.2300(4) 0.0324(13) Uani 1 1 d . .
H116 H 0.0869 0.4662 0.2239 0.039 Uiso 1 1 calc R U
C117 C 0.1256(6) 0.3605(5) 0.3003(4) 0.0383(14) Uani 1 1 d . .
H117 H 0.0808 0.3935 0.3418 0.046 Uiso 1 1 calc R U
C118 C 0.1868(6) 0.2702(4) 0.3099(4) 0.0406(15) Uani 1 1 d . .
H118 H 0.1859 0.2421 0.3578 0.049 Uiso 1 1 calc R U
C119 C 0.2491(6) 0.2210(4) 0.2500(4) 0.0444(16) Uani 1 1 d . .
H119 H 0.2876 0.1581 0.2566 0.053 Uiso 1 1 calc R U
C120 C 0.2554(6) 0.2640(4) 0.1795(4) 0.0391(15) Uani 1 1 d . .
H120 H 0.3017 0.2309 0.1383 0.047 Uiso 1 1 calc R U
O2 O 1.1095(4) 0.6800(4) 0.4023(3) 0.0552(13) Uani 1 1 d . .
O3 O 1.1505(5) 0.7547(4) 0.2942(3) 0.0570(14) Uani 1 1 d . .
O4 O 0.6464(4) 0.0481(3) 0.9764(3) 0.0505(11) Uani 1 1 d . .
O5 O 0.5027(4) 0.1065(4) 1.0716(3) 0.0500(13) Uani 1 1 d . .
O6 O 0.8182(5) 0.4493(4) 0.2472(5) 0.087(2) Uani 1 1 d . .
O7 O 0.8858(4) 0.5213(3) 0.3044(3) 0.0556(12) Uani 1 1 d . .
O8 O 0.0849(4) 0.1561(3) 0.1106(3) 0.0557(13) Uani 1 1 d . .
O9 O -0.0598(4) 0.1306(3) 0.0901(3) 0.0432(10) Uani 1 1 d . .
O10 O 1.2684(5) 0.9930(4) 0.2811(3) 0.0687(15) Uiso 1 1 d . .
O11 O 0.4806(4) 0.0223(3) 1.2133(3) 0.0531(12) Uiso 1 1 d . .
O12 O 0.4523(6) -0.0730(5) 1.0733(4) 0.0895(19) Uiso 1 1 d . .
O13 O 1.3245(5) 0.8057(4) 0.3026(3) 0.0604(13) Uiso 1 1 d . .
O14 O 0.4928(5) 0.0737(4) 0.8965(3) 0.0641(14) Uiso 1 1 d . .
O15 O 0.9589(5) 0.9652(4) 0.1568(3) 0.0615(13) Uiso 1 1 d . .
O16 O 0.5354(5) -0.2096(4) 1.1828(3) 0.0623(13) Uiso 1 1 d . .
O17 O 1.1725(5) 0.8526(4) 0.1619(3) 0.0639(15) Uiso 1 1 d . .
O18 O 0.7941(6) -0.1376(4) 0.9892(4) 0.0755(16) Uiso 1 1 d . .
O19 O 0.9301(6) 0.2816(5) 0.2928(4) 0.0827(18) Uiso 1 1 d . .
O20 O 0.8178(5) -0.0893(4) 1.1096(3) 0.0611(13) Uiso 1 1 d . .
O21 O 0.6547(4) -0.1260(3) 1.2360(3) 0.0548(12) Uiso 1 1 d . .
O22 O 0.3173(6) 0.1627(5) 1.0084(4) 0.0883(19) Uiso 1 1 d . .
O23 O 0.5272(6) 0.8063(5) -0.0395(4) 0.0834(18) Uiso 1 1 d . .
O24 O 1.2066(8) 0.7792(6) 0.4500(5) 0.115(3) Uiso 1 1 d . .
O25 O 0.6998(7) -0.2756(5) 1.0417(4) 0.091(2) Uiso 1 1 d . .
O26 O 1.1154(18) 1.0471(16) 0.4269(12) 0.290(10) Uiso 1 1 d D .
O27 O 1.3457(9) -0.0529(7) 0.7860(6) 0.124(3) Uiso 1 1 d . .
O28 O 0.7784(7) -0.4599(6) 1.0783(5) 0.105(2) Uiso 1 1 d . .
O29 O 1.5212(8) -0.0808(6) 0.8347(5) 0.111(3) Uiso 1 1 d . .
O30 O 0.9011(10) 0.9962(7) 0.3053(6) 0.138(3) Uiso 1 1 d . .
O31 O 1.3297(10) -0.2002(8) 0.7336(6) 0.144(4) Uiso 1 1 d . .
O32 O 0.9680(13) 1.1076(11) 0.3534(8) 0.198(6) Uiso 1 1 d D .
O33 O 1.2902(18) -0.0907(17) 0.5950(13) 0.281(10) Uiso 1 1 d D .
O34 O 1.2610(15) 0.1423(11) 0.5515(9) 0.224(7) Uiso 1 1 d D .
O35 O 1.1424(18) -0.0844(15) 0.5308(12) 0.273(9) Uiso 1 1 d D .
O36 O 1.3347(16) 0.0290(12) 0.6506(9) 0.235(7) Uiso 1 1 d D .

loop_
_atom_site_aniso_label
_atom_site_aniso_U_11
_atom_site_aniso_U_22
_atom_site_aniso_U_33
_atom_site_aniso_U_23
_atom_site_aniso_U_13
_atom_site_aniso_U_12
Pd1 0.0279(2) 0.0341(2) 0.0244(2) 0.00273(17) -0.00653(18) -0.01590(18)
Pd2 0.0204(2) 0.02871(19) 0.0228(2) 0.00060(16) -0.00490(16) -0.00815(15)
Pd3 0.0290(2) 0.0339(2) 0.0288(3) -0.00375(17) -0.00791(19) -0.01557(17)
Pd4 0.0229(2) 0.02619(18) 0.0269(2) -0.00168(16) -0.00740(17) -0.01023(15)
S1 0.0349(8) 0.0363(7) 0.0269(7) 0.0039(5) -0.0065(6) -0.0155(6)
S2 0.0264(7) 0.0314(6) 0.0285(7) 0.0024(5) -0.0044(6) -0.0038(5)
S3 0.0446(9) 0.0446(8) 0.0377(9) -0.0052(7) -0.0138(7) -0.0239(7)
S4 0.0341(8) 0.0379(7) 0.0334(8) 0.0002(6) -0.0146(6) -0.0182(6)
N1 0.034(3) 0.032(2) 0.033(3) -0.0022(19) -0.009(2) -0.0121(19)
N2 0.027(2) 0.031(2) 0.027(3) 0.0001(18) -0.0090(19) -0.0100(18)
N3 0.045(3) 0.043(3) 0.033(3) 0.000(2) -0.015(2) -0.023(2)
N4 0.035(3) 0.041(3) 0.033(3) -0.008(2) 0.001(2) -0.022(2)
P1 0.0328(8) 0.0432(9) 0.0270(9) -0.0003(7) -0.0042(7) -0.0111(7)
P2 0.0343(9) 0.0412(8) 0.0271(9) 0.0062(7) -0.0099(7) -0.0182(7)
P3 0.0261(8) 0.0342(7) 0.0254(9) 0.0041(6) -0.0065(6) -0.0130(6)
P4 0.0233(7) 0.0375(8) 0.0305(9) -0.0015(7) -0.0035(6) -0.0072(6)
P5 0.0360(9) 0.0462(9) 0.0280(9) -0.0063(7) -0.0036(7) -0.0208(7)
P6 0.0306(8) 0.0382(7) 0.0295(8) -0.0056(6) -0.0077(6) -0.0176(6)
P7 0.0262(7) 0.0328(7) 0.0274(8) -0.0006(6) -0.0067(6) -0.0110(6)
P8 0.0225(7) 0.0252(6) 0.0303(8) -0.0025(5) -0.0089(6) -0.0076(5)
C1 0.036(3) 0.050(3) 0.027(3) -0.002(2) -0.001(2) -0.021(3)
C2 0.030(3) 0.040(3) 0.030(3) -0.002(2) 0.000(2) -0.018(2)
C3 0.028(3) 0.044(3) 0.034(3) -0.004(2) -0.003(2) -0.013(2)
C4 0.036(4) 0.067(5) 0.039(4) 0.011(3) -0.002(3) -0.010(3)
C5 0.034(4) 0.070(5) 0.033(4) 0.015(3) -0.003(3) -0.019(3)
C6 0.041(4) 0.064(4) 0.030(4) 0.013(3) -0.006(3) -0.029(3)
C7 0.035(3) 0.043(3) 0.028(3) -0.004(3) -0.008(3) -0.006(3)
C8 0.049(4) 0.046(4) 0.047(4) 0.000(3) -0.021(3) -0.010(3)
C9 0.074(6) 0.045(4) 0.052(5) 0.002(3) -0.035(4) -0.010(4)
C10 0.061(5) 0.058(4) 0.040(4) 0.007(3) -0.022(4) -0.010(4)
C11 0.054(4) 0.078(5) 0.048(5) -0.002(4) -0.026(4) -0.027(4)
C12 0.067(5) 0.060(4) 0.044(4) 0.005(3) -0.024(4) -0.028(4)
C13 0.052(4) 0.050(4) 0.033(4) -0.004(3) -0.017(3) -0.009(3)
C14 0.050(4) 0.064(5) 0.060(5) -0.012(4) -0.026(4) -0.016(4)
C15 0.086(7) 0.063(5) 0.084(7) -0.014(5) -0.050(6) -0.018(5)
C16 0.106(8) 0.057(5) 0.068(6) -0.012(4) -0.058(6) -0.007(5)
C17 0.131(11) 0.067(6) 0.049(6) -0.020(4) -0.031(6) -0.013(6)
C18 0.081(6) 0.073(5) 0.038(5) -0.021(4) -0.007(4) -0.015(5)
C19 0.037(3) 0.047(3) 0.026(4) 0.001(3) -0.010(3) -0.015(3)
C20 0.048(4) 0.044(4) 0.037(4) 0.000(3) -0.016(3) -0.017(3)
C21 0.056(5) 0.075(5) 0.041(5) -0.004(4) -0.018(4) -0.035(4)
C22 0.060(5) 0.073(5) 0.053(5) -0.008(4) -0.032(4) -0.025(4)
C23 0.069(5) 0.094(6) 0.028(4) 0.000(4) -0.023(4) -0.031(5)
C24 0.053(4) 0.075(5) 0.029(4) 0.003(3) -0.013(3) -0.029(4)
C25 0.042(4) 0.041(3) 0.030(4) 0.008(3) -0.009(3) -0.022(3)
C26 0.040(4) 0.046(3) 0.035(4) 0.004(3) -0.008(3) -0.018(3)
C27 0.058(5) 0.048(4) 0.040(4) 0.001(3) 0.000(4) -0.009(3)
C28 0.086(6) 0.041(4) 0.046(5) -0.001(3) 0.003(4) -0.026(4)
C29 0.080(6) 0.065(5) 0.056(5) -0.010(4) -0.010(5) -0.043(5)
C30 0.066(5) 0.057(4) 0.046(4) 0.005(3) -0.019(4) -0.035(4)
C31 0.027(3) 0.035(3) 0.030(3) -0.002(2) -0.008(2) -0.008(2)
C32 0.026(3) 0.031(2) 0.025(3) 0.003(2) -0.006(2) -0.010(2)
C33 0.036(3) 0.043(3) 0.029(3) 0.002(2) -0.008(2) -0.016(2)
C34 0.031(3) 0.045(3) 0.043(4) 0.005(3) -0.008(3) -0.017(3)
C35 0.031(3) 0.057(4) 0.037(4) 0.001(3) 0.001(3) -0.012(3)
C36 0.025(3) 0.056(4) 0.045(4) 0.009(3) -0.003(3) -0.013(3)
C37 0.034(3) 0.036(3) 0.024(3) 0.004(2) -0.005(3) -0.012(3)
C38 0.045(4) 0.038(3) 0.036(4) 0.002(3) -0.014(3) -0.019(3)
C39 0.077(6) 0.045(4) 0.043(4) 0.001(3) -0.012(4) -0.027(4)
C40 0.055(4) 0.039(3) 0.039(4) 0.002(3) -0.002(3) -0.010(3)
C41 0.047(4) 0.048(4) 0.033(4) 0.010(3) -0.006(3) -0.008(3)
C42 0.039(4) 0.046(3) 0.032(4) 0.004(3) -0.010(3) -0.012(3)
C43 0.031(3) 0.033(3) 0.033(4) 0.000(2) -0.011(3) -0.008(2)
C44 0.046(4) 0.060(4) 0.031(4) 0.005(3) -0.008(3) -0.027(3)
C45 0.061(5) 0.084(5) 0.033(4) 0.001(4) -0.017(4) -0.029(4)
C46 0.060(5) 0.067(5) 0.047(5) -0.019(4) -0.021(4) -0.017(4)
C47 0.039(4) 0.052(4) 0.060(5) 0.000(4) -0.016(4) -0.021(3)
C48 0.030(3) 0.056(4) 0.028(4) 0.002(3) -0.007(3) -0.016(3)
C49 0.037(3) 0.042(3) 0.030(4) -0.004(3) -0.008(3) -0.004(3)
C50 0.040(4) 0.041(3) 0.050(4) -0.014(3) -0.018(3) -0.003(3)
C51 0.061(5) 0.059(4) 0.071(6) -0.009(4) -0.037(5) -0.015(4)
C52 0.098(7) 0.042(4) 0.063(6) -0.008(4) -0.049(6) -0.002(4)
C53 0.079(6) 0.066(5) 0.039(4) -0.025(4) -0.007(4) -0.003(4)
C54 0.051(4) 0.068(5) 0.045(5) -0.017(4) 0.005(4) -0.009(4)
C55 0.026(3) 0.040(3) 0.031(4) -0.006(3) 0.000(3) -0.007(2)
C56 0.054(4) 0.041(3) 0.045(4) -0.008(3) -0.015(3) -0.011(3)
C57 0.070(5) 0.066(5) 0.048(5) -0.013(4) -0.031(4) -0.012(4)
C58 0.054(5) 0.071(5) 0.046(5) -0.004(4) -0.030(4) 0.000(4)
C59 0.080(6) 0.044(4) 0.059(5) 0.007(4) -0.027(5) -0.014(4)
C60 0.059(5) 0.046(4) 0.055(5) 0.007(3) -0.022(4) -0.028(3)
C61 0.039(3) 0.036(3) 0.051(4) -0.002(3) -0.015(3) -0.018(2)
C62 0.039(4) 0.046(3) 0.043(4) -0.001(3) -0.007(3) -0.028(3)
C63 0.036(3) 0.051(3) 0.062(4) -0.017(3) -0.006(3) -0.020(3)
C64 0.035(3) 0.070(5) 0.030(4) -0.007(3) 0.001(3) -0.021(3)
C65 0.038(4) 0.070(5) 0.044(4) -0.017(3) 0.000(3) -0.031(3)
C66 0.033(3) 0.058(4) 0.042(4) -0.007(3) -0.009(3) -0.024(3)
C67 0.044(4) 0.066(4) 0.030(4) -0.011(3) 0.002(3) -0.034(3)
C68 0.061(5) 0.080(6) 0.053(5) -0.032(4) -0.008(4) -0.028(4)
C69 0.062(6) 0.109(8) 0.085(8) -0.061(7) 0.010(5) -0.032(5)
C70 0.079(6) 0.136(9) 0.042(5) -0.047(6) 0.014(4) -0.070(7)
C71 0.119(10) 0.140(10) 0.035(5) -0.006(5) -0.012(5) -0.085(8)
C72 0.090(6) 0.087(6) 0.028(4) -0.006(4) -0.015(4) -0.053(5)
C73 0.060(4) 0.048(3) 0.028(3) 0.006(3) -0.016(3) -0.033(3)
C74 0.055(4) 0.052(4) 0.044(4) 0.001(3) -0.020(4) -0.018(3)
C75 0.063(5) 0.055(4) 0.053(5) -0.007(4) -0.029(4) -0.011(4)
C76 0.097(7) 0.049(4) 0.050(5) 0.002(4) -0.036(5) -0.022(4)
C77 0.103(8) 0.054(4) 0.047(5) 0.010(4) -0.029(5) -0.047(5)
C78 0.072(5) 0.060(4) 0.039(4) -0.002(3) -0.008(4) -0.040(4)
C79 0.035(3) 0.036(3) 0.030(3) -0.002(2) -0.006(3) -0.020(2)
C80 0.039(3) 0.042(3) 0.039(3) -0.001(2) -0.014(3) -0.021(3)
C81 0.051(4) 0.047(3) 0.037(4) -0.003(3) -0.013(3) -0.016(3)
C82 0.073(5) 0.037(3) 0.037(4) -0.004(3) -0.009(4) -0.024(3)
C83 0.069(5) 0.045(4) 0.050(4) -0.005(3) -0.012(4) -0.039(4)
C84 0.043(4) 0.052(4) 0.039(3) -0.002(3) -0.014(3) -0.029(3)
C85 0.030(3) 0.040(3) 0.041(4) -0.001(3) -0.012(3) -0.019(2)
C86 0.042(3) 0.035(3) 0.039(4) -0.005(2) -0.008(3) -0.017(3)
C87 0.047(4) 0.046(3) 0.034(4) -0.008(3) -0.001(3) -0.020(3)
C88 0.049(4) 0.057(4) 0.044(4) 0.001(3) -0.015(3) -0.028(3)
C89 0.049(4) 0.035(3) 0.052(4) -0.004(3) -0.020(3) -0.011(3)
C90 0.038(3) 0.044(3) 0.036(3) -0.007(3) -0.013(3) -0.016(3)
C91 0.024(3) 0.037(3) 0.052(4) 0.005(2) -0.016(3) -0.016(2)
C92 0.032(3) 0.041(3) 0.038(4) -0.005(3) -0.008(3) -0.020(3)
C93 0.042(3) 0.040(3) 0.034(3) 0.004(2) -0.015(3) -0.018(2)
C94 0.025(3) 0.043(3) 0.038(4) -0.005(3) -0.005(3) -0.014(2)
C95 0.024(3) 0.041(3) 0.036(3) 0.005(2) -0.008(2) -0.015(2)
C96 0.020(2) 0.037(3) 0.032(3) -0.007(2) -0.007(2) -0.006(2)
C97 0.037(3) 0.049(3) 0.035(4) -0.004(3) -0.007(3) -0.022(3)
C98 0.032(3) 0.044(3) 0.056(4) -0.009(3) -0.010(3) -0.007(3)
C99 0.038(4) 0.065(4) 0.065(5) -0.033(4) 0.003(3) -0.024(3)
C100 0.054(5) 0.083(6) 0.051(5) -0.027(4) 0.007(4) -0.038(4)
C101 0.082(6) 0.116(8) 0.029(4) -0.021(4) -0.003(4) -0.054(6)
C102 0.068(5) 0.056(4) 0.042(4) 0.005(3) -0.018(4) -0.030(4)
C103 0.039(3) 0.037(3) 0.030(3) 0.002(2) -0.014(3) -0.012(3)
C104 0.037(3) 0.038(3) 0.033(3) 0.003(2) -0.008(3) -0.016(3)
C105 0.045(4) 0.042(3) 0.050(4) 0.004(3) -0.021(3) -0.013(3)
C106 0.071(5) 0.032(3) 0.047(4) -0.001(3) -0.032(4) -0.009(3)
C107 0.074(5) 0.051(4) 0.047(5) 0.002(3) -0.015(4) -0.034(4)
C108 0.043(4) 0.046(3) 0.035(4) 0.004(3) -0.009(3) -0.021(3)
C109 0.031(3) 0.029(2) 0.027(3) -0.002(2) -0.011(2) -0.009(2)
C110 0.032(3) 0.032(3) 0.048(4) -0.008(2) -0.017(3) -0.008(2)
C111 0.039(3) 0.043(3) 0.048(4) -0.006(3) -0.017(3) 0.000(3)
C112 0.046(4) 0.028(3) 0.047(4) -0.009(2) -0.008(3) -0.002(3)
C113 0.051(4) 0.038(3) 0.054(4) -0.011(3) -0.012(3) -0.021(3)
C114 0.034(3) 0.033(3) 0.047(4) -0.008(2) -0.017(3) -0.011(2)
C115 0.024(3) 0.034(3) 0.024(3) -0.003(2) -0.010(2) -0.012(2)
C116 0.031(3) 0.033(3) 0.032(3) -0.001(2) -0.009(2) -0.009(2)
C117 0.036(3) 0.051(4) 0.027(3) -0.008(3) 0.002(3) -0.020(3)
C118 0.043(4) 0.048(3) 0.033(3) 0.010(3) -0.014(3) -0.021(3)
C119 0.049(4) 0.030(3) 0.051(4) 0.008(3) -0.021(3) -0.008(3)
C120 0.040(4) 0.033(3) 0.044(4) -0.002(2) -0.015(3) -0.009(2)
O2 0.053(3) 0.078(3) 0.049(3) 0.016(2) -0.023(2) -0.041(3)
O3 0.058(3) 0.080(4) 0.049(3) 0.007(3) -0.014(3) -0.049(3)
O4 0.043(3) 0.064(3) 0.051(3) -0.021(2) -0.012(2) -0.018(2)
O5 0.030(2) 0.085(4) 0.038(3) 0.003(2) -0.004(2) -0.031(2)
O6 0.063(4) 0.058(3) 0.161(7) -0.051(4) -0.044(4) -0.012(3)
O7 0.037(2) 0.059(3) 0.074(4) -0.018(2) -0.015(2) -0.013(2)
O8 0.047(3) 0.050(3) 0.082(4) 0.001(2) -0.036(3) -0.018(2)
O9 0.053(3) 0.037(2) 0.052(3) 0.0046(18) -0.024(2) -0.0255(19)

loop_
_atom_type_symbol
_atom_type_description
_atom_type_scat_dispersion_real
_atom_type_scat_dispersion_imag
_atom_type_scat_source
Pd Pd -0.9988 1.0072 'International Tables Vol C Tables 4.2.6.8 and 6.1.1.4'
S S 0.1246 0.1234 'International Tables Vol C Tables 4.2.6.8 and 6.1.1.4'
N N 0.0061 0.0033 'International Tables Vol C Tables 4.2.6.8 and 6.1.1.4'
P P 0.1023 0.0942 'International Tables Vol C Tables 4.2.6.8 and 6.1.1.4'
C C 0.0033 0.0016 'International Tables Vol C Tables 4.2.6.8 and 6.1.1.4'
H H 0.0000 0.0000 'International Tables Vol C Tables 4.2.6.8 and 6.1.1.4'
O O 0.0106 0.0060 'International Tables Vol C Tables 4.2.6.8 and 6.1.1.4'

loop_
_geom_angle_atom_site_label_1
_geom_angle_atom_site_label_2
_geom_angle_atom_site_label_3
_geom_angle
N1 Pd1 P1 174.13(15)
N1 Pd1 P2 94.11(14)
P1 Pd1 P2 91.53(6)
N1 Pd1 S1 85.38(14)
P1 Pd1 S1 89.11(6)
P2 Pd1 S1 175.72(6)
N2 Pd2 P3 174.78(14)
N2 Pd2 P4 93.11(14)
P3 Pd2 P4 91.97(6)
N2 Pd2 S2 85.51(14)
P3 Pd2 S2 89.37(6)
P4 Pd2 S2 177.97(6)
N3 Pd3 P5 175.61(16)
N3 Pd3 P6 92.82(15)
P5 Pd3 P6 90.32(6)
N3 Pd3 S3 86.22(16)
P5 Pd3 S3 90.65(7)
P6 Pd3 S3 179.01(7)
N4 Pd4 P7 170.90(16)
N4 Pd4 P8 92.13(16)
P7 Pd4 P8 91.73(6)
N4 Pd4 S4 86.73(16)
P7 Pd4 S4 89.38(6)
P8 Pd4 S4 178.87(6)
C1 S1 Pd1 98.69(19)
C31 S2 Pd2 98.61(19)
C61 S3 Pd3 97.0(2)
C91 S4 Pd4 95.6(2)
C2 N1 Pd1 112.6(3)
C2 N1 H1A 109.1
Pd1 N1 H1A 109.1
C2 N1 H1B 109.1
Pd1 N1 H1B 109.1
H1A N1 H1B 107.8
C32 N2 Pd2 113.2(3)
C32 N2 H2A 108.9
Pd2 N2 H2A 108.9
C32 N2 H2B 108.9
Pd2 N2 H2B 108.9
H2A N2 H2B 107.8
C62 N3 Pd3 112.2(4)
C62 N3 H3 109.2
Pd3 N3 H3 109.2
C62 N3 H3A 109.2
Pd3 N3 H3A 109.2
H3 N3 H3A 107.9
C92 N4 Pd4 112.4(4)
C92 N4 H4 109.1
Pd4 N4 H4 109.1
C92 N4 H4A 109.1
Pd4 N4 H4A 109.1
H4 N4 H4A 107.9
C13 P1 C4 107.2(4)
C13 P1 C7 105.1(3)
C4 P1 C7 100.7(3)
C13 P1 Pd1 111.8(3)
C4 P1 Pd1 116.0(3)
C7 P1 Pd1 114.8(2)
C19 P2 C6 104.9(3)
C19 P2 C25 105.1(3)
C6 P2 C25 102.0(4)
C19 P2 Pd1 113.0(2)
C6 P2 Pd1 116.1(2)
C25 P2 Pd1 114.5(2)
C43 P3 C37 105.3(3)
C43 P3 C34 106.0(3)
C37 P3 C34 101.4(3)
C43 P3 Pd2 109.9(2)
C37 P3 Pd2 117.3(2)
C34 P3 Pd2 115.9(2)
C55 P4 C36 101.6(3)
C55 P4 C49 104.3(3)
C36 P4 C49 107.4(4)
C55 P4 Pd2 114.4(2)
C36 P4 Pd2 115.0(3)
C49 P4 Pd2 113.1(2)
C73 P5 C64 106.9(4)
C73 P5 C67 104.0(3)
C64 P5 C67 102.3(3)
C73 P5 Pd3 110.5(3)
C64 P5 Pd3 114.4(3)
C67 P5 Pd3 117.7(2)
C79 P6 C66 107.1(3)
C79 P6 C85 105.5(3)
C66 P6 C85 102.6(3)
C79 P6 Pd3 115.3(2)
C66 P6 Pd3 113.5(2)
C85 P6 Pd3 111.8(2)
C97 P7 C94 101.5(3)
C97 P7 C103 108.1(3)
C94 P7 C103 107.0(3)
C97 P7 Pd4 116.6(2)
C94 P7 Pd4 116.0(2)
C103 P7 Pd4 107.1(2)
C109 P8 C96 105.3(3)
C109 P8 C115 104.8(3)
C96 P8 C115 103.1(3)
C109 P8 Pd4 111.16(19)
C96 P8 Pd4 115.5(2)
C115 P8 Pd4 115.83(19)
C2 C1 S1 112.4(4)
C2 C1 H1C 109.1
S1 C1 H1C 109.1
C2 C1 H1D 109.1
S1 C1 H1D 109.1
H1C C1 H1D 107.9
C1 C2 N1 109.0(5)
C1 C2 C3 114.4(5)
N1 C2 C3 109.7(5)
C1 C2 H2C 107.8
N1 C2 H2C 107.8
C3 C2 H2C 107.8
O2 C3 O3 125.3(6)
O2 C3 C2 118.6(5)
O3 C3 C2 116.0(5)
C5 C4 P1 115.5(5)
C5 C4 H4B 108.4
P1 C4 H4B 108.4
C5 C4 H4C 108.4
P1 C4 H4C 108.4
H4B C4 H4C 107.5
C6 C5 C4 114.4(7)
C6 C5 H5 108.7
C4 C5 H5 108.7
C6 C5 H5A 108.7
C4 C5 H5A 108.7
H5 C5 H5A 107.6
C5 C6 P2 112.5(5)
C5 C6 H6 109.1
P2 C6 H6 109.1
C5 C6 H6A 109.1
P2 C6 H6A 109.1
H6 C6 H6A 107.8
C8 C7 C12 119.6(6)
C8 C7 P1 121.5(6)
C12 C7 P1 118.9(5)
C7 C8 C9 118.9(8)
C7 C8 H8 120.6
C9 C8 H8 120.6
C10 C9 C8 121.8(8)
C10 C9 H9 119.1
C8 C9 H9 119.1
C9 C10 C11 119.2(7)
C9 C10 H10 120.4
C11 C10 H10 120.4
C12 C11 C10 122.4(8)
C12 C11 H11 118.8
C10 C11 H11 118.8
C11 C12 C7 118.0(8)
C11 C12 H12 121.0
C7 C12 H12 121.0
C14 C13 C18 118.7(8)
C14 C13 P1 120.1(6)
C18 C13 P1 120.8(7)
C13 C14 C15 121.5(9)
C13 C14 H14 119.2
C15 C14 H14 119.2
C16 C15 C14 119.0(11)
C16 C15 H15 120.5
C14 C15 H15 120.5
C17 C16 C15 120.0(10)
C17 C16 H16 120.0
C15 C16 H16 120.0
C16 C17 C18 122.5(10)
C16 C17 H17 118.7
C18 C17 H17 118.7
C13 C18 C17 118.2(10)
C13 C18 H18 120.9
C17 C18 H18 120.9
C24 C19 C20 117.6(7)
C24 C19 P2 123.3(6)
C20 C19 P2 119.0(5)
C21 C20 C19 121.4(7)
C21 C20 H20 119.3
C19 C20 H20 119.3
C22 C21 C20 120.0(8)
C22 C21 H21 120.0
C20 C21 H21 120.0
C21 C22 C23 120.9(7)
C21 C22 H22 119.5
C23 C22 H22 119.5
C22 C23 C24 118.8(7)
C22 C23 H23 120.6
C24 C23 H23 120.6
C19 C24 C23 121.2(8)
C19 C24 H24 119.4
C23 C24 H24 119.4
C26 C25 C30 119.2(7)
C26 C25 P2 122.5(6)
C30 C25 P2 118.3(5)
C25 C26 C27 120.2(8)
C25 C26 H26 119.9
C27 C26 H26 119.9
C28 C27 C26 119.6(8)
C28 C27 H27 120.2
C26 C27 H27 120.2
C29 C28 C27 120.4(8)
C29 C28 H28 119.8
C27 C28 H28 119.8
C28 C29 C30 120.9(9)
C28 C29 H29 119.5
C30 C29 H29 119.5
C29 C30 C25 119.6(8)
C29 C30 H30 120.2
C25 C30 H30 120.2
C32 C31 S2 110.5(4)
C32 C31 H31 109.5
S2 C31 H31 109.5
C32 C31 H31A 109.5
S2 C31 H31A 109.5
H31 C31 H31A 108.1
N2 C32 C31 107.7(4)
N2 C32 C33 111.9(5)
C31 C32 C33 112.5(4)
N2 C32 H32 108.2
C31 C32 H32 108.2
C33 C32 H32 108.2
O4 C33 O5 124.9(6)
O4 C33 C32 119.3(5)
O5 C33 C32 115.7(5)
C35 C34 P3 115.3(5)
C35 C34 H34 108.5
P3 C34 H34 108.5
C35 C34 H34A 108.5
P3 C34 H34A 108.5
H34 C34 H34A 107.5
C36 C35 C34 112.5(7)
C36 C35 H35 109.1
C34 C35 H35 109.1
C36 C35 H35A 109.1
C34 C35 H35A 109.1
H35 C35 H35A 107.8
C35 C36 P4 115.6(5)
C35 C36 H36 108.4
P4 C36 H36 108.4
C35 C36 H36A 108.4
P4 C36 H36A 108.4
H36 C36 H36A 107.5
C42 C37 C38 119.0(6)
C42 C37 P3 121.9(6)
C38 C37 P3 119.1(5)
C39 C38 C37 120.5(7)
C39 C38 H38 119.7
C37 C38 H38 119.7
C40 C39 C38 119.6(8)
C40 C39 H39 120.2
C38 C39 H39 120.2
C39 C40 C41 120.5(7)
C39 C40 H40 119.7
C41 C40 H40 119.7
C42 C41 C40 120.1(7)
C42 C41 H41 120.0
C40 C41 H41 120.0
C41 C42 C37 120.2(8)
C41 C42 H42 119.9
C37 C42 H42 119.9
C48 C43 C44 120.2(6)
C48 C43 P3 117.7(5)
C44 C43 P3 121.9(5)
C45 C44 C43 119.3(7)
C45 C44 H44 120.4
C43 C44 H44 120.4
C44 C45 C46 122.0(8)
C44 C45 H45 119.0
C46 C45 H45 119.0
C47 C46 C45 119.1(7)
C47 C46 H46 120.5
C45 C46 H46 120.5
C46 C47 C48 120.2(8)
C46 C47 H47 119.9
C48 C47 H47 119.9
C43 C48 C47 119.1(7)
C43 C48 H48 120.4
C47 C48 H48 120.4
C50 C49 C54 118.3(7)
C50 C49 P4 119.6(6)
C54 C49 P4 122.0(6)
C49 C50 C51 120.9(8)
C49 C50 H50 119.6
C51 C50 H50 119.6
C52 C51 C50 119.4(9)
C52 C51 H51 120.3
C50 C51 H51 120.3
C53 C52 C51 120.4(9)
C53 C52 H52 119.8
C51 C52 H52 119.8
C54 C53 C52 120.2(8)
C54 C53 H53 119.9
C52 C53 H53 119.9
C53 C54 C49 120.8(9)
C53 C54 H54 119.6
C49 C54 H54 119.6
C56 C55 C60 117.3(6)
C56 C55 P4 120.1(5)
C60 C55 P4 122.5(6)
C55 C56 C57 122.5(7)
C55 C56 H56 118.7
C57 C56 H56 118.7
C56 C57 C58 118.7(8)
C56 C57 H57 120.6
C58 C57 H57 120.6
C59 C58 C57 120.3(7)
C59 C58 H58 119.9
C57 C58 H58 119.9
C58 C59 C60 119.6(8)
C58 C59 H59 120.2
C60 C59 H59 120.2
C59 C60 C55 121.5(8)
C59 C60 H60 119.3
C55 C60 H60 119.3
C62 C61 S3 112.1(4)
C62 C61 H61 109.2
S3 C61 H61 109.2
C62 C61 H61A 109.2
S3 C61 H61A 109.2
H61 C61 H61A 107.9
N3 C62 C61 108.2(6)
N3 C62 C63 108.8(5)
C61 C62 C63 112.8(6)
N3 C62 H62 109.0
C61 C62 H62 109.0
C63 C62 H62 109.0
O7 C63 O6 126.5(7)
O7 C63 C62 117.1(6)
O6 C63 C62 116.3(6)
C65 C64 P5 116.3(5)
C65 C64 H64 108.2
P5 C64 H64 108.2
C65 C64 H64A 108.2
P5 C64 H64A 108.2
H64 C64 H64A 107.4
C64 C65 C66 114.9(6)
C64 C65 H65 108.5
C66 C65 H65 108.5
C64 C65 H65A 108.5
C66 C65 H65A 108.5
H65 C65 H65A 107.5
C65 C66 P6 114.1(5)
C65 C66 H66 108.7
P6 C66 H66 108.7
C65 C66 H66A 108.7
P6 C66 H66A 108.7
H66 C66 H66A 107.6
C72 C67 C68 120.1(8)
C72 C67 P5 121.8(6)
C68 C67 P5 118.1(6)
C69 C68 C67 120.1(10)
C69 C68 H68 119.9
C67 C68 H68 119.9
C68 C69 C70 119.1(10)
C68 C69 H69 120.5
C70 C69 H69 120.5
C71 C70 C69 117.4(9)
C71 C70 H70 121.3
C69 C70 H70 121.3
C70 C71 C72 124.6(11)
C70 C71 H71 117.7
C72 C71 H71 117.7
C71 C72 C67 118.5(10)
C71 C72 H72 120.8
C67 C72 H72 120.8
C78 C73 C74 119.3(7)
C78 C73 P5 124.1(7)
C74 C73 P5 116.6(5)
C75 C74 C73 118.1(8)
C75 C74 H74 120.9
C73 C74 H74 120.9
C74 C75 C76 122.1(9)
C74 C75 H75 118.9
C76 C75 H75 118.9
C77 C76 C75 117.3(8)
C77 C76 H76 121.4
C75 C76 H76 121.4
C76 C77 C78 122.0(8)
C76 C77 H77 119.0
C78 C77 H77 119.0
C77 C78 C73 121.1(9)
C77 C78 H78 119.4
C73 C78 H78 119.4
C80 C79 C84 119.0(6)
C80 C79 P6 118.7(5)
C84 C79 P6 122.3(5)
C81 C80 C79 119.6(6)
C81 C80 H80 120.2
C79 C80 H80 120.2
C82 C81 C80 120.2(7)
C82 C81 H81 119.9
C80 C81 H81 119.9
C83 C82 C81 120.2(6)
C83 C82 H82 119.9
C81 C82 H82 119.9
C82 C83 C84 121.3(6)
C82 C83 H83 119.4
C84 C83 H83 119.4
C83 C84 C79 119.7(6)
C83 C84 H84 120.1
C79 C84 H84 120.1
C86 C85 C90 120.0(6)
C86 C85 P6 122.3(5)
C90 C85 P6 117.6(5)
C85 C86 C87 119.5(6)
C85 C86 H86 120.2
C87 C86 H86 120.2
C88 C87 C86 119.7(7)
C88 C87 H87 120.2
C86 C87 H87 120.2
C87 C88 C89 120.4(7)
C87 C88 H88 119.8
C89 C88 H88 119.8
C90 C89 C88 120.8(6)
C90 C89 H89 119.6
C88 C89 H89 119.6
C89 C90 C85 119.5(6)
C89 C90 H90 120.3
C85 C90 H90 120.3
C92 C91 S4 110.6(4)
C92 C91 H91 109.5
S4 C91 H91 109.5
C92 C91 H91A 109.5
S4 C91 H91A 109.5
H91 C91 H91A 108.1
N4 C92 C91 110.0(5)
N4 C92 C93 109.3(5)
C91 C92 C93 112.3(5)
N4 C92 H92 108.4
C91 C92 H92 108.4
C93 C92 H92 108.4
O8 C93 O9 126.2(6)
O8 C93 C92 118.7(5)
O9 C93 C92 115.0(5)
C95 C94 P7 117.0(5)
C95 C94 H94 108.1
P7 C94 H94 108.1
C95 C94 H94A 108.1
P7 C94 H94A 108.1
H94 C94 H94A 107.3
C94 C95 C96 112.8(5)
C94 C95 H95 109.0
C96 C95 H95 109.0
C94 C95 H95A 109.0
C96 C95 H95A 109.0
H95 C95 H95A 107.8
C95 C96 P8 113.3(4)
C95 C96 H96 108.9
P8 C96 H96 108.9
C95 C96 H96A 108.9
P8 C96 H96A 108.9
H96 C96 H96A 107.7
C98 C97 C102 118.2(7)
C98 C97 P7 119.4(6)
C102 C97 P7 122.1(6)
C99 C98 C97 120.1(7)
C99 C98 H98 120.0
C97 C98 H98 120.0
C100 C99 C98 121.5(8)
C100 C99 H99 119.2
C98 C99 H99 119.2
C99 C100 C101 120.4(8)
C99 C100 H100 119.8
C101 C100 H100 119.8
C102 C101 C100 119.3(9)
C102 C101 H101 120.4
C100 C101 H101 120.4
C101 C102 C97 120.4(8)
C101 C102 H102 119.8
C97 C102 H102 119.8
C104 C103 C108 119.2(6)
C104 C103 P7 118.4(5)
C108 C103 P7 122.4(5)
C103 C104 C105 120.2(6)
C103 C104 H104 119.9
C105 C104 H104 119.9
C106 C105 C104 120.1(7)
C106 C105 H105 120.0
C104 C105 H105 120.0
C105 C106 C107 121.1(7)
C105 C106 H106 119.4
C107 C106 H106 119.4
C106 C107 C108 118.8(7)
C106 C107 H107 120.6
C108 C107 H107 120.6
C103 C108 C107 120.4(7)
C103 C108 H108 119.8
C107 C108 H108 119.8
C110 C109 C114 118.6(5)
C110 C109 P8 119.6(5)
C114 C109 P8 121.9(4)
C109 C110 C111 121.5(6)
C109 C110 H110 119.2
C111 C110 H110 119.2
C112 C111 C110 119.4(6)
C112 C111 H111 120.3
C110 C111 H111 120.3
C111 C112 C113 120.1(6)
C111 C112 H112 119.9
C113 C112 H112 119.9
C112 C113 C114 120.7(6)
C112 C113 H113 119.7
C114 C113 H113 119.7
C113 C114 C109 119.7(6)
C113 C114 H114 120.2
C109 C114 H114 120.2
C116 C115 C120 119.3(5)
C116 C115 P8 121.2(4)
C120 C115 P8 119.5(5)
C115 C116 C117 119.5(5)
C115 C116 H116 120.3
C117 C116 H116 120.3
C118 C117 C116 120.9(6)
C118 C117 H117 119.6
C116 C117 H117 119.6
C119 C118 C117 120.0(6)
C119 C118 H118 120.0
C117 C118 H118 120.0
C118 C119 C120 119.8(6)
C118 C119 H119 120.1
C120 C119 H119 120.1
C119 C120 C115 120.4(6)
C119 C120 H120 119.8
C115 C120 H120 119.8

loop_
_geom_bond_atom_site_label_1
_geom_bond_atom_site_label_2
_geom_bond_distance
Pd1 N1 2.121(5)
Pd1 P1 2.2564(18)
Pd1 P2 2.3063(16)
Pd1 S1 2.3249(15)
Pd2 N2 2.116(5)
Pd2 P3 2.2620(16)
Pd2 P4 2.3025(16)
Pd2 S2 2.3098(15)
Pd3 N3 2.116(6)
Pd3 P5 2.2517(19)
Pd3 P6 2.3034(16)
Pd3 S3 2.3193(17)
Pd4 N4 2.113(5)
Pd4 P7 2.2483(17)
Pd4 P8 2.2994(15)
Pd4 S4 2.3277(16)
S1 C1 1.828(6)
S2 C31 1.836(6)
S3 C61 1.826(6)
S4 C91 1.829(6)
N1 C2 1.508(8)
N1 H1A 0.9100
N1 H1B 0.9100
N2 C32 1.500(7)
N2 H2A 0.9100
N2 H2B 0.9100
N3 C62 1.494(9)
N3 H3 0.9100
N3 H3A 0.9100
N4 C92 1.496(8)
N4 H4 0.9100
N4 H4A 0.9100
P1 C13 1.814(8)
P1 C4 1.817(8)
P1 C7 1.829(6)
P2 C19 1.811(7)
P2 C6 1.815(7)
P2 C25 1.818(7)
P3 C43 1.833(7)
P3 C37 1.834(7)
P3 C34 1.836(7)
P4 C55 1.824(7)
P4 C36 1.829(7)
P4 C49 1.833(8)
P5 C73 1.821(7)
P5 C64 1.824(7)
P5 C67 1.843(8)
P6 C79 1.798(6)
P6 C66 1.820(7)
P6 C85 1.829(7)
P7 C97 1.811(7)
P7 C94 1.843(6)
P7 C103 1.845(6)
P8 C109 1.820(6)
P8 C96 1.825(6)
P8 C115 1.833(6)
C1 C2 1.504(8)
C1 H1C 0.9900
C1 H1D 0.9900
C2 C3 1.550(8)
C2 H2C 1.0000
C3 O2 1.227(7)
C3 O3 1.257(8)
C4 C5 1.553(10)
C4 H4B 0.9900
C4 H4C 0.9900
C5 C6 1.521(12)
C5 H5 0.9900
C5 H5A 0.9900
C6 H6 0.9900
C6 H6A 0.9900
C7 C8 1.384(10)
C7 C12 1.438(11)
C8 C9 1.389(10)
C8 H8 0.9500
C9 C10 1.366(13)
C9 H9 0.9500
C10 C11 1.367(12)
C10 H10 0.9500
C11 C12 1.367(11)
C11 H11 0.9500
C12 H12 0.9500
C13 C14 1.371(12)
C13 C18 1.403(12)
C14 C15 1.414(12)
C14 H14 0.9500
C15 C16 1.377(16)
C15 H15 0.9500
C16 C17 1.337(17)
C16 H16 0.9500
C17 C18 1.413(15)
C17 H17 0.9500
C18 H18 0.9500
C19 C24 1.394(10)
C19 C20 1.414(10)
C20 C21 1.374(11)
C20 H20 0.9500
C21 C22 1.374(12)
C21 H21 0.9500
C22 C23 1.394(13)
C22 H22 0.9500
C23 C24 1.403(11)
C23 H23 0.9500
C24 H24 0.9500
C25 C26 1.399(10)
C25 C30 1.404(11)
C26 C27 1.407(11)
C26 H26 0.9500
C27 C28 1.386(14)
C27 H27 0.9500
C28 C29 1.374(14)
C28 H28 0.9500
C29 C30 1.395(12)
C29 H29 0.9500
C30 H30 0.9500
C31 C32 1.531(7)
C31 H31 0.9900
C31 H31A 0.9900
C32 C33 1.534(8)
C32 H32 1.0000
C33 O4 1.252(7)
C33 O5 1.263(8)
C34 C35 1.531(10)
C34 H34 0.9900
C34 H34A 0.9900
C35 C36 1.521(10)
C35 H35 0.9900
C35 H35A 0.9900
C36 H36 0.9900
C36 H36A 0.9900
C37 C42 1.401(9)
C37 C38 1.403(10)
C38 C39 1.395(10)
C38 H38 0.9500
C39 C40 1.382(12)
C39 H39 0.9500
C40 C41 1.396(12)
C40 H40 0.9500
C41 C42 1.386(10)
C41 H41 0.9500
C42 H42 0.9500
C43 C48 1.393(10)
C43 C44 1.399(10)
C44 C45 1.359(11)
C44 H44 0.9500
C45 C46 1.389(13)
C45 H45 0.9500
C46 C47 1.381(12)
C46 H46 0.9500
C47 C48 1.406(11)
C47 H47 0.9500
C48 H48 0.9500
C49 C50 1.354(11)
C49 C54 1.419(11)
C50 C51 1.401(11)
C50 H50 0.9500
C51 C52 1.378(14)
C51 H51 0.9500
C52 C53 1.365(15)
C52 H52 0.9500
C53 C54 1.358(14)
C53 H53 0.9500
C54 H54 0.9500
C55 C56 1.372(11)
C55 C60 1.402(10)
C56 C57 1.386(11)
C56 H56 0.9500
C57 C58 1.402(13)
C57 H57 0.9500
C58 C59 1.367(13)
C58 H58 0.9500
C59 C60 1.391(11)
C59 H59 0.9500
C60 H60 0.9500
C61 C62 1.508(10)
C61 H61 0.9900
C61 H61A 0.9900
C62 C63 1.549(10)
C62 H62 1.0000
C63 O7 1.255(8)
C63 O6 1.279(8)
C64 C65 1.544(11)
C64 H64 0.9900
C64 H64A 0.9900
C65 C66 1.554(11)
C65 H65 0.9900
C65 H65A 0.9900
C66 H66 0.9900
C66 H66A 0.9900
C67 C72 1.383(11)
C67 C68 1.392(11)
C68 C69 1.381(13)
C68 H68 0.9500
C69 C70 1.449(17)
C69 H69 0.9500
C70 C71 1.331(17)
C70 H70 0.9500
C71 C72 1.367(13)
C71 H71 0.9500
C72 H72 0.9500
C73 C78 1.384(10)
C73 C74 1.410(11)
C74 C75 1.396(11)
C74 H74 0.9500
C75 C76 1.414(13)
C75 H75 0.9500
C76 C77 1.370(14)
C76 H76 0.9500
C77 C78 1.372(12)
C77 H77 0.9500
C78 H78 0.9500
C79 C80 1.404(9)
C79 C84 1.419(8)
C80 C81 1.401(9)
C80 H80 0.9500
C81 C82 1.391(10)
C81 H81 0.9500
C82 C83 1.370(11)
C82 H82 0.9500
C83 C84 1.379(10)
C83 H83 0.9500
C84 H84 0.9500
C85 C86 1.377(10)
C85 C90 1.422(8)
C86 C87 1.434(10)
C86 H86 0.9500
C87 C88 1.367(10)
C87 H87 0.9500
C88 C89 1.402(11)
C88 H88 0.9500
C89 C90 1.371(10)
C89 H89 0.9500
C90 H90 0.9500
C91 C92 1.499(9)
C91 H91 0.9900
C91 H91A 0.9900
C92 C93 1.556(9)
C92 H92 1.0000
C93 O8 1.246(7)
C93 O9 1.260(7)
C94 C95 1.531(10)
C94 H94 0.9900
C94 H94A 0.9900
C95 C96 1.536(9)
C95 H95 0.9900
C95 H95A 0.9900
C96 H96 0.9900
C96 H96A 0.9900
C97 C98 1.407(9)
C97 C102 1.416(10)
C98 C99 1.389(11)
C98 H98 0.9500
C99 C100 1.348(13)
C99 H99 0.9500
C100 C101 1.409(14)
C100 H100 0.9500
C101 C102 1.393(12)
C101 H101 0.9500
C102 H102 0.9500
C103 C104 1.384(9)
C103 C108 1.386(10)
C104 C105 1.385(9)
C104 H104 0.9500
C105 C106 1.357(11)
C105 H105 0.9500
C106 C107 1.384(12)
C106 H106 0.9500
C107 C108 1.391(11)
C107 H107 0.9500
C108 H108 0.9500
C109 C110 1.379(8)
C109 C114 1.406(8)
C110 C111 1.381(9)
C110 H110 0.9500
C111 C112 1.378(10)
C111 H111 0.9500
C112 C113 1.379(10)
C112 H112 0.9500
C113 C114 1.380(8)
C113 H113 0.9500
C114 H114 0.9500
C115 C116 1.386(9)
C115 C120 1.403(8)
C116 C117 1.404(9)
C116 H116 0.9500
C117 C118 1.382(9)
C117 H117 0.9500
C118 C119 1.378(10)
C118 H118 0.9500
C119 C120 1.399(10)
C119 H119 0.9500
C120 H120 0.9500

loop_
_geom_hbond_atom_site_label_D
_geom_hbond_atom_site_label_H
_geom_hbond_atom_site_label_A
_geom_hbond_distance_DH
_geom_hbond_distance_HA
_geom_hbond_distance_DA
_geom_hbond_angle_DHA
_geom_hbond_site_symmetry_A
N3 H3A O16 0.91 2.40 3.241(7) 153.1 1_564
N4 H4A O6 0.91 2.46 3.216(9) 140.5 1_455
C20 H20 O2 0.95 2.42 3.246(9) 145.4 .
C50 H50 O4 0.95 2.38 3.236(9) 150.3 .
C64 H64A O2 0.99 2.56 3.461(9) 150.9 1_455
C68 H68 O24 0.95 2.47 3.353(13) 154.0 1_455
C80 H80 O6 0.95 2.60 3.504(9) 160.2 .
C91 H91 O28 0.99 2.53 3.437(10) 152.3 1_464
C95 H95A S2 0.99 2.92 3.574(6) 124.6 1_554
C116 H116 O7 0.95 2.53 3.092(8) 118.3 1_455
N1 H1B O7 0.91 1.94 2.837(7) 169.9 .
N2 H2B O9 0.91 2.05 2.962(7) 174.5 1_656

loop_
_geom_torsion_atom_site_label_1
_geom_torsion_atom_site_label_2
_geom_torsion_atom_site_label_3
_geom_torsion_atom_site_label_4
_geom_torsion
Pd1 S1 C1 C2 -29.3(5)
S1 C1 C2 N1 51.1(6)
S1 C1 C2 C3 -72.1(6)
Pd1 N1 C2 C1 -48.1(6)
Pd1 N1 C2 C3 77.9(5)
C1 C2 C3 O2 129.8(6)
N1 C2 C3 O2 7.0(8)
C1 C2 C3 O3 -52.9(8)
N1 C2 C3 O3 -175.8(5)
C13 P1 C4 C5 -71.1(7)
C7 P1 C4 C5 179.2(7)
Pd1 P1 C4 C5 54.6(8)
P1 C4 C5 C6 -71.4(9)
C4 C5 C6 P2 72.5(8)
C19 P2 C6 C5 66.8(6)
C25 P2 C6 C5 176.1(5)
Pd1 P2 C6 C5 -58.7(6)
C13 P1 C7 C8 16.9(7)
C4 P1 C7 C8 128.2(7)
Pd1 P1 C7 C8 -106.4(6)
C13 P1 C7 C12 -162.8(6)
C4 P1 C7 C12 -51.5(7)
Pd1 P1 C7 C12 73.9(6)
C12 C7 C8 C9 2.5(12)
P1 C7 C8 C9 -177.2(6)
C7 C8 C9 C10 -1.8(14)
C8 C9 C10 C11 0.5(14)
C9 C10 C11 C12 0.2(14)
C10 C11 C12 C7 0.5(14)
C8 C7 C12 C11 -1.8(12)
P1 C7 C12 C11 177.8(7)
C4 P1 C13 C14 154.2(6)
C7 P1 C13 C14 -99.2(7)
Pd1 P1 C13 C14 26.0(7)
C4 P1 C13 C18 -32.6(7)
C7 P1 C13 C18 74.0(7)
Pd1 P1 C13 C18 -160.8(6)
C18 C13 C14 C15 -0.7(12)
P1 C13 C14 C15 172.6(7)
C13 C14 C15 C16 1.9(13)
C14 C15 C16 C17 -1.3(14)
C15 C16 C17 C18 -0.4(15)
C14 C13 C18 C17 -1.0(12)
P1 C13 C18 C17 -174.2(7)
C16 C17 C18 C13 1.6(15)
C6 P2 C19 C24 31.6(7)
C25 P2 C19 C24 -75.5(7)
Pd1 P2 C19 C24 159.0(6)
C6 P2 C19 C20 -150.5(6)
C25 P2 C19 C20 102.4(6)
Pd1 P2 C19 C20 -23.1(6)
C24 C19 C20 C21 2.6(11)
P2 C19 C20 C21 -175.4(6)
C19 C20 C21 C22 -2.8(13)
C20 C21 C22 C23 0.6(14)
C21 C22 C23 C24 1.7(14)
C20 C19 C24 C23 -0.3(12)
P2 C19 C24 C23 177.6(7)
C22 C23 C24 C19 -1.8(14)
C19 P2 C25 C26 -1.6(7)
C6 P2 C25 C26 -110.8(6)
Pd1 P2 C25 C26 123.0(6)
C19 P2 C25 C30 177.2(6)
C6 P2 C25 C30 68.0(7)
Pd1 P2 C25 C30 -58.2(6)
C30 C25 C26 C27 -1.6(11)
P2 C25 C26 C27 177.2(6)
C25 C26 C27 C28 -1.3(12)
C26 C27 C28 C29 2.2(13)
C27 C28 C29 C30 -0.1(14)
C28 C29 C30 C25 -2.9(14)
C26 C25 C30 C29 3.7(12)
P2 C25 C30 C29 -175.2(7)
Pd2 S2 C31 C32 -33.9(4)
Pd2 N2 C32 C31 -48.5(5)
Pd2 N2 C32 C33 75.5(5)
S2 C31 C32 N2 54.4(5)
S2 C31 C32 C33 -69.3(5)
N2 C32 C33 O4 3.7(7)
C31 C32 C33 O4 125.1(6)
N2 C32 C33 O5 -178.2(5)
C31 C32 C33 O5 -56.9(7)
C43 P3 C34 C35 -65.3(6)
C37 P3 C34 C35 -175.0(5)
Pd2 P3 C34 C35 56.8(6)
P3 C34 C35 C36 -71.9(8)
C34 C35 C36 P4 72.5(8)
C55 P4 C36 C35 179.0(6)
C49 P4 C36 C35 69.8(7)
Pd2 P4 C36 C35 -57.0(7)
C43 P3 C37 C42 6.9(7)
C34 P3 C37 C42 117.2(6)
Pd2 P3 C37 C42 -115.5(5)
C43 P3 C37 C38 -172.7(5)
C34 P3 C37 C38 -62.5(6)
Pd2 P3 C37 C38 64.8(6)
C42 C37 C38 C39 -1.7(11)
P3 C37 C38 C39 178.0(6)
C37 C38 C39 C40 -0.4(12)
C38 C39 C40 C41 1.5(12)
C39 C40 C41 C42 -0.5(12)
C40 C41 C42 C37 -1.7(11)
C38 C37 C42 C41 2.7(11)
P3 C37 C42 C41 -176.9(6)
C37 P3 C43 C48 -96.8(5)
C34 P3 C43 C48 156.3(5)
Pd2 P3 C43 C48 30.4(5)
C37 P3 C43 C44 78.7(6)
C34 P3 C43 C44 -28.3(6)
Pd2 P3 C43 C44 -154.2(5)
C48 C43 C44 C45 -2.6(11)
P3 C43 C44 C45 -177.9(6)
C43 C44 C45 C46 1.2(13)
C44 C45 C46 C47 -0.4(13)
C45 C46 C47 C48 0.8(12)
C44 C43 C48 C47 3.1(10)
P3 C43 C48 C47 178.6(5)
C46 C47 C48 C43 -2.2(11)
C55 P4 C49 C50 105.4(6)
C36 P4 C49 C50 -147.3(6)
Pd2 P4 C49 C50 -19.4(6)
C55 P4 C49 C54 -70.3(7)
C36 P4 C49 C54 37.0(7)
Pd2 P4 C49 C54 164.9(6)
C54 C49 C50 C51 1.1(11)
P4 C49 C50 C51 -174.7(6)
C49 C50 C51 C52 0.4(12)
C50 C51 C52 C53 -2.4(13)
C51 C52 C53 C54 2.8(14)
C52 C53 C54 C49 -1.3(14)
C50 C49 C54 C53 -0.7(12)
P4 C49 C54 C53 175.1(7)
C36 P4 C55 C56 55.0(7)
C49 P4 C55 C56 166.5(6)
Pd2 P4 C55 C56 -69.4(6)
C36 P4 C55 C60 -122.5(7)
C49 P4 C55 C60 -11.0(7)
Pd2 P4 C55 C60 113.1(6)
C60 C55 C56 C57 2.6(12)
P4 C55 C56 C57 -175.0(7)
C55 C56 C57 C58 -2.2(14)
C56 C57 C58 C59 -0.8(14)
C57 C58 C59 C60 3.1(15)
C58 C59 C60 C55 -2.7(14)
C56 C55 C60 C59 -0.1(12)
P4 C55 C60 C59 177.4(7)
Pd3 S3 C61 C62 -34.2(5)
Pd3 N3 C62 C61 -47.6(6)
Pd3 N3 C62 C63 75.3(6)
S3 C61 C62 N3 55.0(6)
S3 C61 C62 C63 -65.4(6)
N3 C62 C63 O7 -161.9(6)
C61 C62 C63 O7 -41.8(9)
N3 C62 C63 O6 21.8(9)
C61 C62 C63 O6 141.8(7)
C73 P5 C64 C65 -63.6(7)
C67 P5 C64 C65 -172.6(6)
Pd3 P5 C64 C65 59.0(6)
P5 C64 C65 C66 -66.4(8)
C64 C65 C66 P6 67.8(8)
C79 P6 C66 C65 66.6(6)
C85 P6 C66 C65 177.4(5)
Pd3 P6 C66 C65 -61.8(5)
C73 P5 C67 C72 3.0(8)
C64 P5 C67 C72 114.1(7)
Pd3 P5 C67 C72 -119.6(6)
C73 P5 C67 C68 -179.8(6)
C64 P5 C67 C68 -68.7(7)
Pd3 P5 C67 C68 57.6(7)
C72 C67 C68 C69 -4.8(13)
P5 C67 C68 C69 178.0(7)
C67 C68 C69 C70 3.5(14)
C68 C69 C70 C71 0.1(15)
C69 C70 C71 C72 -2.6(16)
C70 C71 C72 C67 1.5(16)
C68 C67 C72 C71 2.3(13)
P5 C67 C72 C71 179.4(7)
C64 P5 C73 C78 -20.4(7)
C67 P5 C73 C78 87.3(7)
Pd3 P5 C73 C78 -145.5(6)
C64 P5 C73 C74 159.1(6)
C67 P5 C73 C74 -93.2(6)
Pd3 P5 C73 C74 34.0(6)
C78 C73 C74 C75 -1.6(11)
P5 C73 C74 C75 178.9(6)
C73 C74 C75 C76 0.6(12)
C74 C75 C76 C77 0.9(13)
C75 C76 C77 C78 -1.4(13)
C76 C77 C78 C73 0.4(13)
C74 C73 C78 C77 1.2(12)
P5 C73 C78 C77 -179.3(6)
C66 P6 C79 C80 -155.9(5)
C85 P6 C79 C80 95.3(6)
Pd3 P6 C79 C80 -28.6(6)
C66 P6 C79 C84 24.9(6)
C85 P6 C79 C84 -83.8(6)
Pd3 P6 C79 C84 152.3(5)
C84 C79 C80 C81 0.2(10)
P6 C79 C80 C81 -178.9(5)
C79 C80 C81 C82 -1.4(10)
C80 C81 C82 C83 1.8(11)
C81 C82 C83 C84 -0.9(12)
C82 C83 C84 C79 -0.3(11)
C80 C79 C84 C83 0.6(10)
P6 C79 C84 C83 179.7(5)
C79 P6 C85 C86 -5.0(6)
C66 P6 C85 C86 -116.9(6)
Pd3 P6 C85 C86 121.1(5)
C79 P6 C85 C90 178.3(5)
C66 P6 C85 C90 66.3(5)
Pd3 P6 C85 C90 -55.7(5)
C90 C85 C86 C87 -1.1(10)
P6 C85 C86 C87 -177.8(5)
C85 C86 C87 C88 0.3(10)
C86 C87 C88 C89 -0.1(11)
C87 C88 C89 C90 0.7(11)
C88 C89 C90 C85 -1.6(10)
C86 C85 C90 C89 1.8(10)
P6 C85 C90 C89 178.6(5)
Pd4 S4 C91 C92 -41.2(4)
Pd4 N4 C92 C91 -41.5(6)
Pd4 N4 C92 C93 82.1(6)
S4 C91 C92 N4 57.0(6)
S4 C91 C92 C93 -64.9(6)
N4 C92 C93 O8 2.4(8)
C91 C92 C93 O8 124.7(6)
N4 C92 C93 O9 179.5(5)
C91 C92 C93 O9 -58.2(7)
C97 P7 C94 C95 178.7(5)
C103 P7 C94 C95 65.5(6)
Pd4 P7 C94 C95 -53.9(5)
P7 C94 C95 C96 70.0(6)
C94 C95 C96 P8 -72.6(6)
C109 P8 C96 C95 -62.7(5)
C115 P8 C96 C95 -172.3(4)
Pd4 P8 C96 C95 60.3(5)
C94 P7 C97 C98 72.0(6)
C103 P7 C97 C98 -175.7(5)
Pd4 P7 C97 C98 -55.0(6)
C94 P7 C97 C102 -102.4(7)
C103 P7 C97 C102 10.0(7)
Pd4 P7 C97 C102 130.6(6)
C102 C97 C98 C99 0.1(11)
P7 C97 C98 C99 -174.5(6)
C97 C98 C99 C100 -1.0(12)
C98 C99 C100 C101 0.5(13)
C99 C100 C101 C102 1.1(14)
C100 C101 C102 C97 -2.0(13)
C98 C97 C102 C101 1.4(12)
P7 C97 C102 C101 175.8(7)
C97 P7 C103 C104 87.1(6)
C94 P7 C103 C104 -164.3(6)
Pd4 P7 C103 C104 -39.4(6)
C97 P7 C103 C108 -92.0(7)
C94 P7 C103 C108 16.6(7)
Pd4 P7 C103 C108 141.5(6)
C108 C103 C104 C105 -2.8(11)
P7 C103 C104 C105 178.0(6)
C103 C104 C105 C106 0.3(12)
C104 C105 C106 C107 2.0(12)
C105 C106 C107 C108 -1.9(12)
C104 C103 C108 C107 3.0(11)
P7 C103 C108 C107 -177.9(6)
C106 C107 C108 C103 -0.7(12)
C96 P8 C109 C110 146.0(5)
C115 P8 C109 C110 -105.6(6)
Pd4 P8 C109 C110 20.2(6)
C96 P8 C109 C114 -33.9(6)
C115 P8 C109 C114 74.5(6)
Pd4 P8 C109 C114 -159.6(5)
C114 C109 C110 C111 2.5(10)
P8 C109 C110 C111 -177.4(6)
C109 C110 C111 C112 -1.6(11)
C110 C111 C112 C113 0.2(12)
C111 C112 C113 C114 0.3(12)
C112 C113 C114 C109 0.6(11)
C110 C109 C114 C113 -2.0(10)
P8 C109 C114 C113 177.9(5)
C109 P8 C115 C116 13.8(6)
C96 P8 C115 C116 123.8(5)
Pd4 P8 C115 C116 -109.1(5)
C109 P8 C115 C120 -166.7(5)
C96 P8 C115 C120 -56.6(5)
Pd4 P8 C115 C120 70.5(5)
C120 C115 C116 C117 -0.2(9)
P8 C115 C116 C117 179.3(5)
C115 C116 C117 C118 0.4(10)
C116 C117 C118 C119 -2.1(10)
C117 C118 C119 C120 3.7(10)
C118 C119 C120 C115 -3.5(10)
C116 C115 C120 C119 1.8(9)
P8 C115 C120 C119 -177.8(5)
